data_2000596
loop_
_publ_author_name
'Alilou, E. H.'
'Giorgi, M.'
'Pierrot, M.'
'Reglier, M.'

_publ_section_title
;
 Structure of
 \m-chloro-bis{bis[2-(2-pyridyl)ethylamine-<i>N</i>,<i>N</i>']copper(II)}
 trishexafluorophosphate
;
_journal_issue 9
_journal_name_full 'Acta Crystallographica Section C'
_journal_page_first 1612
_journal_page_last 1614
_journal_paper_doi 10.1107/S0108270192001549
_journal_volume 48
_journal_year 1992
_chemical_formula_moiety 'C28 H40 Cl1 Cu2 N8,3(F6 P1)'
_chemical_formula_sum 'C28 H40 Cl Cu2 F18 N8 P3'
_chemical_formula_weight 1086.12
_symmetry_cell_setting monoclinic
_symmetry_space_group_name_Hall '-C 2y'
_symmetry_space_group_name_H-M 'C 1 2/m 1'
_cell_angle_alpha 90
_cell_angle_beta 114.53(3)
_cell_angle_gamma 90
_cell_formula_units_Z 2
_cell_length_a 16.428(4)
_cell_length_b 12.721(3)
_cell_length_c 12.526(6)
_cell_volume 2381.4(15)
_diffrn_radiation_type Mo
_diffrn_radiation_wavelength 0.71069
_exptl_absorpt_coefficient_mu 2.304
_exptl_crystal_density_diffrn 1.51
_exptl_crystal_F_000 1092
_cod_data_source_file pa0275.cif
_cod_data_source_block pa0275a
_cod_original_cell_volume 2381.7(2)
_cod_original_formula_sum 'C28 H40 Cl1 Cu2 F18 N8 P3'
_cod_database_code 2000596

loop_
_atom_site_label
_atom_site_fract_x
_atom_site_fract_y
_atom_site_fract_z
C(1) .3855(5) .2873(7) .2683(7)
C(2) .3086(7) .30300(10) .1678(8)
C(3) .2343(7) .23200(10) .14600(10)
C(4) .2430(6) .1519(9) .2288(8)
C(5) .3200(5) .1471(7) .3252(8)
C(6) .4681(6) .3540(8) .2957(8)
C(7) .5467(6) .2853(9) .3055(8)
Cl .500 .000 .500
Cu .500 .19890(10) .500
F(1) 1.0557(5) .000 1.1385(6)
F(2) .9091(5) .000 1.0147(7)
F(3) 1.000 -0.1214(7) 1.000
F(7) .6693(5) .000 .4020(10)
F(8) .7975(7) .000 .5668(8)
F(9) .8764(5) .000 .4623(9)
F(10) .7735(4) .1232(4) .4311(7)
F(11) .750 .000 .2958(8)
N(1) .3896(4) .2114(5) .3457(6)
N(2) .5793(4) .2189(6) .4126(6)
P(2) 1.000 .000 1.000
P(3) .7738(2) .000 .4301(3)
H1 .3062 .3578 .1053
H2 .1750 .2466 .0686
H3 .1874 .1077 .2077
H4 .3233 .0915 .3854
H5 .5944 .1456 .3914
H6 .6384 .2545 .4713
H7 .4826 .3919 .3718
H8 .4539 .4062 .2272
H9 .5274 .2330 .2335
H10 .5983 .3306 .3060

loop_
_geom_angle_atom_site_label_1
_geom_angle_atom_site_label_2
_geom_angle_atom_site_label_3
_geom_angle
N(1) Cu N(2) 89.8(3)
Cu Cl Cu 180.0
N(1) Cu N(2') 89.1(3)
N(2) Cu N(1') 89.1(3)
N(1) Cu N(1') 171.1(3)
N(2) Cu N(2') 165.7(3)
Cu N(1) C(5) 119.1(6)
Cu N(1) C(1) 119.7(5)
Cu N(2) C(7) 119.2(6)
N(1') Cu N(2') 89.8(3)
C(1) N(1) C(5) 121.1(6)
N(1) C(1) C(6) 117.8(6)
N(1) C(5) C(4) 123.7(9)
C(1) C(2) C(3) 117.50(10)
N(2) C(7) C(6) 111.8(9)
C(3) C(4) C(5) 117.6(9)
C(2) C(3) C(4) 119.5(8)
C(1) C(6) C(7) 110.4(8)
N(1) C(1) C(2) 120.8(9)
C(2) C(1) C(6) 121.3(9)

loop_
_geom_bond_atom_site_label_1
_geom_bond_atom_site_label_2
_geom_bond_distance
Cu Cl 2.5300(10)
Cu N(1) 2.030(5)
Cu N(2) 2.039(8)
N(1) C(1) 1.350(10)
N(1) C(5) 1.340(10)
N(2) C(7) 1.480(10)
C(1) C(2) 1.380(10)
C(1) C(6) 1.510(10)
C(2) C(3) 1.45(2)
C(3) C(4) 1.41(2)
C(4) C(5) 1.340(10)
C(6) C(7) 1.520(10)
